data_1530524
loop_
_publ_author_name
'Ovchinnikov, V.E.'
'Udovenko, A.A.'
'Solov'eva, L.P.'
'Davidovich, R.L.'
'Volkova, L.M.'

_publ_section_title
;
 Structure cristalline du tetrafluoroantimoniate(III) de caesium Cs Sb F4
;
_journal_name_full
;
Koordinatsionnaya Khimiya (= Coordination Chemistry (USSR))
;
_journal_page_first 1539
_journal_page_last 1541
_journal_volume 8
_journal_year 1982
_chemical_formula_sum 'Cs F4 Sb'
_chemical_name_systematic 'Cs Sb F4'
_space_group_IT_number 55
_symmetry_space_group_name_Hall '-P 2 2ab'
_symmetry_space_group_name_H-M 'P b a m'
_cell_angle_alpha 90
_cell_angle_beta 90
_cell_angle_gamma 90
_cell_formula_units_Z 8
_cell_length_a 9.566
_cell_length_b 15.804
_cell_length_c 6.36
_cell_volume 961.512
_citation_journal_id_ASTM KOKHDC
_cod_data_source_file Ovchinnikov_KOKHDC_1982_934.cif
_cod_data_source_block Cs1F4Sb1
_cod_original_cell_volume 961.5116
_cod_original_formula_sum 'Cs1 F4 Sb1'
_cod_database_code 1530524

loop_
_symmetry_equiv_pos_as_xyz
x,y,z
-x,-y,z
x+1/2,-y+1/2,-z
-x+1/2,y+1/2,-z
-x,-y,-z
x,y,-z
-x-1/2,y-1/2,z
x-1/2,-y-1/2,z

loop_
_atom_site_label
_atom_site_type_symbol
_atom_site_fract_x
_atom_site_fract_y
_atom_site_fract_z
_atom_site_occupancy
_atom_site_U_iso_or_equiv
Sb2 Sb+3 0.21426 0.00081 0 1 0.0
Cs2 Cs+1 0.58816 0.1156 0.5 1 0.0
F1 F-1 0.1128 -0.2157 0.5 1 0.0
Sb1 Sb+3 -0.02924 -0.12891 0.5 1 0.0
F2 F-1 -0.1118 -0.2046 0.281 1 0.0
F4 F-1 0.3352 -0.0952 0 1 0.0
F5 F-1 0.3404 0.048 0.217 1 0.0
Cs1 Cs+1 0.35953 0.23867 0 1 0.0
F3 F-1 0.1232 -0.0842 0.258 1 0.0
